data_9015287
loop_
_publ_author_name
'Leligny, H.'
'Labbe, P.'
'Ledesert, M.'
'Hervieu, M.'
'Raveau, B.'
'McCarroll, W. H.'

_publ_section_title
;
 The modulated structure of LaMo8O14
;
_journal_issue 3
_journal_name_full 'Acta Crystallographica, Section B'
_journal_page_first 444
_journal_page_last 454
_journal_paper_doi 10.1107/S0108768192010413
_journal_volume 49
_journal_year 1993
_chemical_formula_sum 'La0.494 Mo4.012 O7'
_space_group_IT_number 41
_symmetry_space_group_name_Hall 'C -2ac 2'
_symmetry_space_group_name_H-M 'C 2 c b'
_cell_angle_alpha 90
_cell_angle_beta 90
_cell_angle_gamma 90
_cell_length_a 11.129
_cell_length_b 10.000
_cell_length_c 9.218
_cell_formula_units_Z 8
_cell_volume 1025.871
_database_code_amcsd 0009872
_exptl_crystal_density_diffrn 7.323
_cod_duplicate_entry 1001543
_cod_original_formula_sum 'La.494 Mo4.012 O7'
_cod_database_code 9015287
_amcsd_formula_title 'La0.988 Mo8.024 O14'

loop_
_space_group_symop_operation_xyz
x,y,z
1/2+x,1/2+y,z
x,1/2-y,1/2+z
1/2+x,-y,1/2+z
x,1/2+y,1/2-z
1/2+x,+y,1/2-z
x,-y,-z
1/2+x,1/2-y,-z

loop_
_atom_site_label
_atom_site_fract_x
_atom_site_fract_y
_atom_site_fract_z
_atom_site_occupancy
La1 0.01980 0.00000 0.00000 0.84250
La2 -0.02160 0.00000 0.00000 0.14500
Mo1 0.87690 0.07780 0.37950 1.00000
Mo2 0.12180 0.08280 0.37680 1.00000
Mo3 0.00000 0.84020 0.37960 1.00000
Mo4 0.23070 0.83710 0.37590 0.78760
Mo5 0.77410 0.83920 0.38350 0.22440
O1 0.26230 0.00000 0.50000 1.00000
O2 -0.00320 0.84100 0.76380 1.00000
O3 0.87300 -0.07860 0.24320 1.00000
O4 0.11580 -0.07610 0.23530 1.00000
O5 0.74430 0.17180 0.25670 1.00000
O6 0.11490 0.26090 0.48930 1.00000
O7 0.87360 0.25070 0.49060 1.00000
O8 0.74520 0.00000 0.50000 1.00000

loop_
_cod_related_entry_id
_cod_related_entry_database
_cod_related_entry_code
1 AMCSD 0009872
